data_2243620
loop_
_publ_author_name
'Levchenko, Volodymyr'
'\/Oien-\/Odegaard, Sigurd'
'Wragg, David'
'Tilset, Mats'

_publ_section_title
;
 Crystal structure of (N^C) cyclometalated Au^III^ diazide at 100K
;
_journal_coeditor_code YK2139
_journal_issue 11
_journal_name_full 'Acta Crystallographica Section E'
_journal_page_first 1725
_journal_page_last 1727
_journal_paper_doi 10.1107/S2056989020012955
_journal_volume 76
_journal_year 2020
_chemical_formula_iupac '[Au (C17 H16 N O4) (N3)2]'
_chemical_formula_moiety 'C17 H16 Au N7 O4'
_chemical_formula_sum 'C17 H16 Au N7 O4'
_chemical_formula_weight 579.33
_chemical_name_systematic
Diazido[5-ethoxycarbonyl-2-(5-ethoxycarbonylpyridin-2-yl)phenyl-\k^2^<i>C</i>^1^,<i>N</i>]gold(III)
_space_group_crystal_system monoclinic
_space_group_IT_number 14
_space_group_name_Hall '-P 2ybc'
_space_group_name_H-M_alt 'P 1 21/c 1'
_atom_sites_solution_hydrogens geom
_atom_sites_solution_primary direct
_atom_sites_solution_secondary difmap
_audit_creation_method SHELXL-2018/3
_cell_angle_alpha 90
_cell_angle_beta 91.0590(10)
_cell_angle_gamma 90
_cell_formula_units_Z 4
_cell_length_a 7.0788(5)
_cell_length_b 24.6279(16)
_cell_length_c 10.5840(7)
_cell_measurement_reflns_used 9519
_cell_measurement_temperature 100(2)
_cell_measurement_theta_max 30.55
_cell_measurement_theta_min 2.54
_cell_volume 1844.9(2)
_computing_cell_refinement
;
APEX3 (Bruker, 2018)
;
_computing_data_collection
;
APEX3 (Bruker, 2018)
;
_computing_data_reduction
;
APEX3 (Bruker, 2018)
;
_computing_molecular_graphics
;
Mercury (Macrae <i>et al.</i>, 2020)
;
_computing_publication_material
;
enCIFer  (Allen <i>et al.</i>, 2004)
;
_computing_structure_refinement
;
SHELXL (Sheldrick, 2015b)
;
_computing_structure_solution
;
SHELXT (Sheldrick, 2015a)
;
_diffrn_ambient_temperature 100(2)
_diffrn_detector 'Bruker Photon 100 area detector'
_diffrn_detector_area_resol_mean 10.42
_diffrn_measured_fraction_theta_full 0.999
_diffrn_measured_fraction_theta_max 0.999
_diffrn_measurement_device 'three-circle diffractometer'
_diffrn_measurement_device_type 'Bruker D8 Photon 100 area detector'
_diffrn_measurement_method '\w and \f shutterless scans'
_diffrn_radiation_monochromator 'mirror optics'
_diffrn_radiation_probe x-ray
_diffrn_radiation_type MoK\a
_diffrn_radiation_wavelength 0.71073
_diffrn_reflns_av_R_equivalents 0.0233
_diffrn_reflns_av_unetI/netI 0.0140
_diffrn_reflns_limit_h_max 10
_diffrn_reflns_limit_h_min -10
_diffrn_reflns_limit_k_max 35
_diffrn_reflns_limit_k_min -35
_diffrn_reflns_limit_l_max 15
_diffrn_reflns_limit_l_min -14
_diffrn_reflns_number 37671
_diffrn_reflns_theta_full 25.242
_diffrn_reflns_theta_max 30.560
_diffrn_reflns_theta_min 2.538
_diffrn_source 'microfocus sealed X-ray tube'
_exptl_absorpt_coefficient_mu 8.016
_exptl_absorpt_correction_T_max 0.7461
_exptl_absorpt_correction_T_min 0.5540
_exptl_absorpt_correction_type multi-scan
_exptl_absorpt_process_details
;
(SADABS; Bruker, 2018)
;
_exptl_crystal_colour colorless
_exptl_crystal_density_diffrn 2.086
_exptl_crystal_description needle
_exptl_crystal_F_000 1112
_exptl_crystal_size_max 0.2
_exptl_crystal_size_mid 0.03
_exptl_crystal_size_min 0.01
_refine_diff_density_max 0.922
_refine_diff_density_min -1.095
_refine_ls_extinction_method none
_refine_ls_goodness_of_fit_ref 1.093
_refine_ls_hydrogen_treatment constr
_refine_ls_matrix_type full
_refine_ls_number_parameters 264
_refine_ls_number_reflns 5655
_refine_ls_number_restraints 0
_refine_ls_restrained_S_all 1.093
_refine_ls_R_factor_all 0.0249
_refine_ls_R_factor_gt 0.0175
_refine_ls_shift/su_max 0.001
_refine_ls_shift/su_mean 0.000
_refine_ls_structure_factor_coef Fsqd
_refine_ls_weighting_details 'w=1/[\s^2^(Fo^2^)+(0.0071P)^2^+3.5107P] where P=(Fo^2^+2Fc^2^)/3'
_refine_ls_weighting_scheme calc
_refine_ls_wR_factor_gt 0.0342
_refine_ls_wR_factor_ref 0.0361
_reflns_number_gt 4677
_reflns_number_total 5655
_reflns_threshold_expression 'I > 2\s(I)'
_cod_data_source_file yk2139sup1.cif
_cod_data_source_block I
_cod_original_sg_symbol_H-M 'P 21/c'
_cod_database_code 2243620
_shelx_space_group_comment
;
The symmetry employed for this shelxl refinement is uniquely defined
by the following loop, which should always be used as a source of
symmetry information in preference to the above space-group names.
They are only intended as comments.
;

loop_
_space_group_symop_operation_xyz
'x, y, z'
'-x, y+1/2, -z+1/2'
'-x, -y, -z'
'x, -y-1/2, z-1/2'

loop_
_atom_site_type_symbol
_atom_site_label
_atom_site_fract_x
_atom_site_fract_y
_atom_site_fract_z
_atom_site_U_iso_or_equiv
_atom_site_adp_type
_atom_site_calc_flag
_atom_site_occupancy
_atom_site_disorder_assembly
_atom_site_disorder_group
Au Au1 0.75297(2) -0.00058(2) 0.64453(2) 0.01001(2) Uani d 1 . .
O O1 0.4872(2) 0.22687(7) 0.35894(15) 0.0181(3) Uani d 1 . .
O O4 1.0437(3) -0.20014(8) 0.49251(17) 0.0272(4) Uani d 1 . .
O O3 0.9998(2) -0.20622(7) 0.28226(15) 0.0170(3) Uani d 1 . .
O O2 0.4569(3) 0.20965(8) 0.56671(17) 0.0271(4) Uani d 1 . .
N N6 0.7546(3) 0.04933(9) 0.88472(19) 0.0213(4) Uani d 1 . .
N N1 0.8122(3) -0.04540(8) 0.48884(17) 0.0141(4) Uani d 1 . .
N N5 0.6697(3) 0.05028(8) 0.78531(18) 0.0180(4) Uani d 1 . .
N N4 0.7094(4) -0.07941(11) 0.9575(2) 0.0327(5) Uani d 1 . .
N N2 0.8539(3) -0.06048(8) 0.76482(18) 0.0173(4) Uani d 1 . .
N N7 0.8264(4) 0.05242(11) 0.9828(2) 0.0346(6) Uani d 1 . .
N N3 0.7753(3) -0.06848(9) 0.86238(19) 0.0211(4) Uani d 1 . .
C C1 0.6763(3) 0.05386(8) 0.50946(19) 0.0097(4) Uani d 1 . .
C C2 0.6095(3) 0.10502(9) 0.5321(2) 0.0144(4) Uani d 1 . .
H H2 0.591225 0.116874 0.616458 0.017 Uiso calc 1 . .
C C6 0.7021(3) 0.03570(9) 0.3866(2) 0.0119(4) Uani d 1 . .
C C7 0.7724(3) -0.01977(9) 0.3753(2) 0.0120(4) Uani d 1 . .
C C10 0.9087(3) -0.12530(9) 0.3809(2) 0.0135(4) Uani d 1 . .
C C12 0.4984(3) 0.19541(9) 0.4620(2) 0.0164(4) Uani d 1 . .
C C9 0.8673(3) -0.10048(9) 0.2653(2) 0.0156(4) Uani d 1 . .
H H9 0.885418 -0.119718 0.188635 0.019 Uiso calc 1 . .
C C8 0.7995(3) -0.04760(9) 0.2623(2) 0.0152(4) Uani d 1 . .
H H8 0.771619 -0.030465 0.183738 0.018 Uiso calc 1 . .
C C5 0.6615(3) 0.07016(9) 0.2849(2) 0.0159(4) Uani d 1 . .
H H5 0.679171 0.058026 0.200723 0.019 Uiso calc 1 . .
C C17 0.9570(4) -0.30317(11) 0.3331(3) 0.0324(6) Uani d 1 . .
H H17A 0.835596 -0.301253 0.287316 0.049 Uiso calc 1 . .
H H17B 0.936999 -0.297241 0.423392 0.049 Uiso calc 1 . .
H H17C 1.013575 -0.339051 0.320534 0.049 Uiso calc 1 . .
C C4 0.5950(3) 0.12224(9) 0.3074(2) 0.0161(4) Uani d 1 . .
H H4 0.567987 0.145929 0.238554 0.019 Uiso calc 1 . .
C C3 0.5680(3) 0.13978(9) 0.4310(2) 0.0139(4) Uani d 1 . .
C C16 1.0875(3) -0.26013(9) 0.2839(2) 0.0194(5) Uani d 1 . .
H H16A 1.203416 -0.259024 0.337608 0.023 Uiso calc 1 . .
H H16B 1.124940 -0.269813 0.197057 0.023 Uiso calc 1 . .
C C15 0.9899(3) -0.18128(9) 0.3932(2) 0.0156(4) Uani d 1 . .
C C13 0.4230(4) 0.28268(10) 0.3779(2) 0.0220(5) Uani d 1 . .
H H13A 0.324410 0.283170 0.443070 0.026 Uiso calc 1 . .
H H13B 0.366153 0.296654 0.298177 0.026 Uiso calc 1 . .
C C11 0.8795(3) -0.09698(9) 0.4924(2) 0.0140(4) Uani d 1 . .
H H11 0.906730 -0.113793 0.571430 0.017 Uiso calc 1 . .
C C14 0.5832(4) 0.31882(11) 0.4186(3) 0.0338(7) Uani d 1 . .
H H14A 0.678520 0.319531 0.352664 0.051 Uiso calc 1 . .
H H14B 0.640129 0.304889 0.497250 0.051 Uiso calc 1 . .
H H14C 0.535687 0.355673 0.432548 0.051 Uiso calc 1 . .

loop_
_atom_site_aniso_label
_atom_site_aniso_U_11
_atom_site_aniso_U_22
_atom_site_aniso_U_33
_atom_site_aniso_U_12
_atom_site_aniso_U_13
_atom_site_aniso_U_23
Au1 0.01148(3) 0.01142(4) 0.00713(3) -0.00123(3) 0.00055(2) -0.00031(3)
O1 0.0228(8) 0.0159(8) 0.0156(8) 0.0037(6) 0.0019(6) 0.0042(6)
O4 0.0454(12) 0.0202(9) 0.0159(8) 0.0049(8) -0.0039(8) -0.0024(7)
O3 0.0211(8) 0.0162(8) 0.0137(8) 0.0017(6) 0.0006(6) -0.0042(6)
O2 0.0426(11) 0.0221(9) 0.0171(9) 0.0038(8) 0.0093(8) 0.0025(7)
N6 0.0256(11) 0.0225(10) 0.0158(9) 0.0013(8) 0.0036(8) -0.0022(8)
N1 0.0139(8) 0.0166(9) 0.0119(8) -0.0039(7) 0.0014(7) -0.0030(7)
N5 0.0201(9) 0.0203(9) 0.0138(9) 0.0059(8) 0.0011(7) -0.0039(7)
N4 0.0417(14) 0.0388(14) 0.0178(11) -0.0078(11) 0.0049(10) 0.0061(10)
N2 0.0197(9) 0.0166(9) 0.0155(9) 0.0067(7) -0.0008(7) 0.0008(7)
N7 0.0392(14) 0.0469(15) 0.0175(11) 0.0068(12) -0.0050(10) -0.0075(10)
N3 0.0256(10) 0.0210(10) 0.0165(10) -0.0017(8) -0.0041(8) -0.0010(8)
C1 0.0081(8) 0.0102(9) 0.0109(9) -0.0026(7) 0.0006(7) 0.0032(7)
C2 0.0130(9) 0.0158(10) 0.0144(10) -0.0032(8) 0.0007(8) 0.0028(8)
C6 0.0105(9) 0.0132(9) 0.0121(9) -0.0032(7) 0.0002(7) 0.0004(7)
C7 0.0104(9) 0.0162(9) 0.0095(9) -0.0039(7) 0.0004(7) -0.0005(7)
C10 0.0131(9) 0.0138(9) 0.0136(10) -0.0046(8) 0.0018(7) -0.0024(8)
C12 0.0154(10) 0.0174(10) 0.0165(10) -0.0025(8) 0.0022(8) 0.0043(8)
C9 0.0188(10) 0.0164(10) 0.0117(9) -0.0050(8) 0.0019(8) -0.0048(8)
C8 0.0176(10) 0.0179(10) 0.0100(9) -0.0046(8) 0.0009(8) -0.0013(8)
C5 0.0195(10) 0.0173(10) 0.0109(9) -0.0030(8) 0.0002(8) 0.0014(8)
C17 0.0302(14) 0.0163(12) 0.0509(18) -0.0024(10) 0.0096(13) -0.0062(12)
C4 0.0165(10) 0.0173(10) 0.0146(10) -0.0035(8) 0.0000(8) 0.0044(8)
C3 0.0119(9) 0.0141(9) 0.0157(10) -0.0026(8) 0.0002(7) 0.0021(8)
C16 0.0200(11) 0.0173(11) 0.0209(11) 0.0029(9) 0.0033(9) -0.0052(9)
C15 0.0175(10) 0.0143(10) 0.0150(10) -0.0036(8) 0.0014(8) -0.0033(8)
C13 0.0255(12) 0.0182(11) 0.0224(12) 0.0100(9) 0.0046(10) 0.0049(9)
C11 0.0127(9) 0.0159(10) 0.0135(10) -0.0039(8) 0.0018(7) -0.0019(8)
C14 0.0397(16) 0.0146(11) 0.0473(18) 0.0045(11) 0.0031(14) 0.0010(11)

loop_
_atom_type_symbol
_atom_type_description
_atom_type_scat_dispersion_real
_atom_type_scat_dispersion_imag
_atom_type_scat_source
C C 0.0033 0.0016 'International Tables Vol C Tables 4.2.6.8 and 6.1.1.4'
H H 0.0000 0.0000 'International Tables Vol C Tables 4.2.6.8 and 6.1.1.4'
Au Au -2.0133 8.8022 'International Tables Vol C Tables 4.2.6.8 and 6.1.1.4'
N N 0.0061 0.0033 'International Tables Vol C Tables 4.2.6.8 and 6.1.1.4'
O O 0.0106 0.0060 'International Tables Vol C Tables 4.2.6.8 and 6.1.1.4'

loop_
_geom_angle_atom_site_label_1
_geom_angle_atom_site_label_2
_geom_angle_atom_site_label_3
_geom_angle_site_symmetry_1
_geom_angle_site_symmetry_3
_geom_angle
_geom_angle_publ_flag
C1 Au1 N1 . . 81.03(8) ?
C1 Au1 N5 . . 91.82(8) ?
N1 Au1 N5 . . 172.30(8) ?
C1 Au1 N2 . . 172.51(8) ?
N1 Au1 N2 . . 92.15(8) ?
N5 Au1 N2 . . 95.13(8) ?
C12 O1 C13 . . 116.48(18) ?
C15 O3 C16 . . 115.97(18) ?
N7 N6 N5 . . 173.8(3) ?
C11 N1 C7 . . 121.18(19) ?
C11 N1 Au1 . . 124.28(15) ?
C7 N1 Au1 . . 114.51(15) ?
N6 N5 Au1 . . 118.70(16) ?
N3 N2 Au1 . . 119.17(16) ?
N4 N3 N2 . . 174.7(3) ?
C2 C1 C6 . . 120.80(19) ?
C2 C1 Au1 . . 125.05(16) ?
C6 C1 Au1 . . 114.12(15) ?
C1 C2 C3 . . 119.9(2) ?
C1 C2 H2 . . 120.1 ?
C3 C2 H2 . . 120.1 ?
C1 C6 C5 . . 119.8(2) ?
C1 C6 C7 . . 115.39(19) ?
C5 C6 C7 . . 124.8(2) ?
N1 C7 C8 . . 119.5(2) ?
N1 C7 C6 . . 114.87(18) ?
C8 C7 C6 . . 125.7(2) ?
C11 C10 C9 . . 119.5(2) ?
C11 C10 C15 . . 116.8(2) ?
C9 C10 C15 . . 123.7(2) ?
O2 C12 O1 . . 124.7(2) ?
O2 C12 C3 . . 123.8(2) ?
O1 C12 C3 . . 111.5(2) ?
C8 C9 C10 . . 119.9(2) ?
C8 C9 H9 . . 120.1 ?
C10 C9 H9 . . 120.1 ?
C9 C8 C7 . . 119.7(2) ?
C9 C8 H8 . . 120.2 ?
C7 C8 H8 . . 120.2 ?
C4 C5 C6 . . 119.7(2) ?
C4 C5 H5 . . 120.2 ?
C6 C5 H5 . . 120.2 ?
C16 C17 H17A . . 109.5 ?
C16 C17 H17B . . 109.5 ?
H17A C17 H17B . . 109.5 ?
C16 C17 H17C . . 109.5 ?
H17A C17 H17C . . 109.5 ?
H17B C17 H17C . . 109.5 ?
C5 C4 C3 . . 120.0(2) ?
C5 C4 H4 . . 120.0 ?
C3 C4 H4 . . 120.0 ?
C4 C3 C2 . . 119.9(2) ?
C4 C3 C12 . . 122.8(2) ?
C2 C3 C12 . . 117.3(2) ?
O3 C16 C17 . . 112.3(2) ?
O3 C16 H16A . . 109.1 ?
C17 C16 H16A . . 109.1 ?
O3 C16 H16B . . 109.1 ?
C17 C16 H16B . . 109.1 ?
H16A C16 H16B . . 107.9 ?
O4 C15 O3 . . 124.9(2) ?
O4 C15 C10 . . 123.1(2) ?
O3 C15 C10 . . 112.00(19) ?
O1 C13 C14 . . 111.2(2) ?
O1 C13 H13A . . 109.4 ?
C14 C13 H13A . . 109.4 ?
O1 C13 H13B . . 109.4 ?
C14 C13 H13B . . 109.4 ?
H13A C13 H13B . . 108.0 ?
N1 C11 C10 . . 120.3(2) ?
N1 C11 H11 . . 119.9 ?
C10 C11 H11 . . 119.9 ?
C13 C14 H14A . . 109.5 ?
C13 C14 H14B . . 109.5 ?
H14A C14 H14B . . 109.5 ?
C13 C14 H14C . . 109.5 ?
H14A C14 H14C . . 109.5 ?
H14B C14 H14C . . 109.5 ?

loop_
_geom_bond_atom_site_label_1
_geom_bond_atom_site_label_2
_geom_bond_site_symmetry_2
_geom_bond_distance
_geom_bond_publ_flag
Au1 C1 . 2.027(2) ?
Au1 N1 . 2.0335(18) ?
Au1 N5 . 2.0418(19) ?
Au1 N2 . 2.0674(19) ?
O1 C12 . 1.339(3) ?
O1 C13 . 1.463(3) ?
O4 C15 . 1.204(3) ?
O3 C15 . 1.328(3) ?
O3 C16 . 1.466(3) ?
O2 C12 . 1.205(3) ?
N6 N7 . 1.150(3) ?
N6 N5 . 1.202(3) ?
N1 C11 . 1.357(3) ?
N1 C7 . 1.382(3) ?
N4 N3 . 1.150(3) ?
N2 N3 . 1.198(3) ?
C1 C2 . 1.369(3) ?
C1 C6 . 1.390(3) ?
C2 C3 . 1.397(3) ?
C2 H2 . 0.9500 ?
C6 C5 . 1.397(3) ?
C6 C7 . 1.459(3) ?
C7 C8 . 1.395(3) ?
C10 C11 . 1.390(3) ?
C10 C9 . 1.394(3) ?
C10 C15 . 1.498(3) ?
C12 C3 . 1.494(3) ?
C9 C8 . 1.388(3) ?
C9 H9 . 0.9500 ?
C8 H8 . 0.9500 ?
C5 C4 . 1.388(3) ?
C5 H5 . 0.9500 ?
C17 C16 . 1.505(4) ?
C17 H17A . 0.9800 ?
C17 H17B . 0.9800 ?
C17 H17C . 0.9800 ?
C4 C3 . 1.395(3) ?
C4 H4 . 0.9500 ?
C16 H16A . 0.9900 ?
C16 H16B . 0.9900 ?
C13 C14 . 1.499(4) ?
C13 H13A . 0.9900 ?
C13 H13B . 0.9900 ?
C11 H11 . 0.9500 ?
C14 H14A . 0.9800 ?
C14 H14B . 0.9800 ?
C14 H14C . 0.9800 ?

loop_
_geom_torsion_atom_site_label_1
_geom_torsion_atom_site_label_2
_geom_torsion_atom_site_label_3
_geom_torsion_atom_site_label_4
_geom_torsion_site_symmetry_1
_geom_torsion_site_symmetry_2
_geom_torsion_site_symmetry_3
_geom_torsion_site_symmetry_4
_geom_torsion
_geom_torsion_publ_flag
C6 C1 C2 C3 . . . . -0.6(3) ?
Au1 C1 C2 C3 . . . . 177.50(15) ?
C2 C1 C6 C5 . . . . 0.7(3) ?
Au1 C1 C6 C5 . . . . -177.58(16) ?
C2 C1 C6 C7 . . . . -179.42(19) ?
Au1 C1 C6 C7 . . . . 2.3(2) ?
C11 N1 C7 C8 . . . . 0.9(3) ?
Au1 N1 C7 C8 . . . . -177.14(16) ?
C11 N1 C7 C6 . . . . -179.65(18) ?
Au1 N1 C7 C6 . . . . 2.4(2) ?
C1 C6 C7 N1 . . . . -3.1(3) ?
C5 C6 C7 N1 . . . . 176.8(2) ?
C1 C6 C7 C8 . . . . 176.4(2) ?
C5 C6 C7 C8 . . . . -3.8(3) ?
C13 O1 C12 O2 . . . . 1.2(3) ?
C13 O1 C12 C3 . . . . -179.18(19) ?
C11 C10 C9 C8 . . . . 0.8(3) ?
C15 C10 C9 C8 . . . . -177.4(2) ?
C10 C9 C8 C7 . . . . -0.3(3) ?
N1 C7 C8 C9 . . . . -0.5(3) ?
C6 C7 C8 C9 . . . . -179.9(2) ?
C1 C6 C5 C4 . . . . -0.2(3) ?
C7 C6 C5 C4 . . . . 180.0(2) ?
C6 C5 C4 C3 . . . . -0.4(3) ?
C5 C4 C3 C2 . . . . 0.5(3) ?
C5 C4 C3 C12 . . . . 179.5(2) ?
C1 C2 C3 C4 . . . . 0.0(3) ?
C1 C2 C3 C12 . . . . -179.05(19) ?
O2 C12 C3 C4 . . . . 172.6(2) ?
O1 C12 C3 C4 . . . . -7.0(3) ?
O2 C12 C3 C2 . . . . -8.4(3) ?
O1 C12 C3 C2 . . . . 171.98(19) ?
C15 O3 C16 C17 . . . . 76.9(3) ?
C16 O3 C15 O4 . . . . -1.5(3) ?
C16 O3 C15 C10 . . . . 176.64(18) ?
C11 C10 C15 O4 . . . . -6.3(3) ?
C9 C10 C15 O4 . . . . 171.9(2) ?
C11 C10 C15 O3 . . . . 175.56(19) ?
C9 C10 C15 O3 . . . . -6.3(3) ?
C12 O1 C13 C14 . . . . 84.2(3) ?
C7 N1 C11 C10 . . . . -0.4(3) ?
Au1 N1 C11 C10 . . . . 177.39(15) ?
C9 C10 C11 N1 . . . . -0.4(3) ?
C15 C10 C11 N1 . . . . 177.85(19) ?

_cod_database_fobs_code 2243620
